data_4021801
loop_
_publ_author_name
'Simon J. Hedley'
'Dominic L. Ventura'
'Paulina M. Dominiak'
'Cara L. Nygren'
'Huw M. L. Davies'

_publ_section_title
;
 Investigation into Factors Influencing Stereoselectivity in the
 Reactions of Heterocycles with Donor-Acceptor-Substituted
 Rhodium Carbenoids
;
_journal_name_full 'Journal of Organic Chemistry'
_journal_page_first 5349
_journal_page_last 5356
_journal_paper_doi 10.1021/jo060779g
_journal_volume 71
_journal_year 2006
_chemical_absolute_configuration ad
_chemical_formula_moiety 'C39 H36 Br N O8'
_chemical_formula_sum 'C39 H36 Br N O8'
_chemical_formula_weight 726.60
_chemical_name_systematic
;
 ?
;
_space_group_IT_number 4
_symmetry_cell_setting monoclinic
_symmetry_space_group_name_Hall 'P 2yb'
_symmetry_space_group_name_H-M 'P 1 21 1'
_atom_sites_solution_hydrogens difmap
_atom_sites_solution_primary direct
_atom_sites_solution_secondary difmap
_audit_creation_method SHELXL-97
_cell_angle_alpha 90.00
_cell_angle_beta 93.333(3)
_cell_angle_gamma 90.00
_cell_formula_units_Z 2
_cell_length_a 9.4056(8)
_cell_length_b 9.2688(9)
_cell_length_c 19.5943(15)
_cell_measurement_reflns_used 1911
_cell_measurement_temperature 90(2)
_cell_measurement_theta_max 27.65
_cell_measurement_theta_min 2.46
_cell_volume 1705.3(3)
_computing_cell_refinement 'APEX2 (Bruker, 2004)'
_computing_data_collection 'APEX2 (Bruker, 2004)'
_computing_data_reduction 'SAINT-Plus (Bruker, 2004)'
_computing_molecular_graphics 'Bruker SHELXTL'
_computing_publication_material 'Bruker SHELXTL'
_computing_structure_refinement 'SHELXL-97 (Sheldrick, 1997)'
_computing_structure_solution 'SHELXS-97 (Sheldrick, 1990)'
_diffrn_ambient_temperature 90(2)
_diffrn_measured_fraction_theta_full 0.975
_diffrn_measured_fraction_theta_max 0.975
_diffrn_measurement_device_type 'Bruker SMART APEX2'
_diffrn_measurement_method 'omega scan'
_diffrn_radiation_monochromator graphite
_diffrn_radiation_source 'rotating anode'
_diffrn_radiation_type MoK\a
_diffrn_radiation_wavelength 0.71073
_diffrn_reflns_av_R_equivalents 0.0333
_diffrn_reflns_av_sigmaI/netI 0.0644
_diffrn_reflns_limit_h_max 12
_diffrn_reflns_limit_h_min -12
_diffrn_reflns_limit_k_max 12
_diffrn_reflns_limit_k_min -12
_diffrn_reflns_limit_l_max 26
_diffrn_reflns_limit_l_min -26
_diffrn_reflns_number 19768
_diffrn_reflns_theta_full 28.77
_diffrn_reflns_theta_max 28.77
_diffrn_reflns_theta_min 2.08
_diffrn_standards_decay_% 'not measured'
_diffrn_standards_interval_count 'not measured'
_diffrn_standards_number 0
_exptl_absorpt_coefficient_mu 1.261
_exptl_absorpt_correction_T_max 0.8432
_exptl_absorpt_correction_T_min 0.7866
_exptl_absorpt_correction_type multi-scan
_exptl_absorpt_process_details '(SADABS v2.10; Sheldrick, 1996)'
_exptl_crystal_colour colorless
_exptl_crystal_density_diffrn 1.415
_exptl_crystal_density_meas ?
_exptl_crystal_density_method .
_exptl_crystal_description block
_exptl_crystal_F_000 752
_exptl_crystal_size_max 0.20
_exptl_crystal_size_mid 0.15
_exptl_crystal_size_min 0.14
_refine_diff_density_max 1.378
_refine_diff_density_min -1.037
_refine_diff_density_rms 0.087
_refine_ls_abs_structure_details 'Flack H D (1983), Acta Cryst. A39, 876-881'
_refine_ls_abs_structure_Flack 0.009(6)
_refine_ls_extinction_method none
_refine_ls_goodness_of_fit_ref 1.265
_refine_ls_hydrogen_treatment constr
_refine_ls_matrix_type full
_refine_ls_number_parameters 447
_refine_ls_number_reflns 8553
_refine_ls_number_restraints 1
_refine_ls_restrained_S_all 1.265
_refine_ls_R_factor_all 0.0489
_refine_ls_R_factor_gt 0.0407
_refine_ls_shift/su_max 0.000
_refine_ls_shift/su_mean 0.000
_refine_ls_structure_factor_coef Fsqd
_refine_ls_weighting_details 'calc w=1/[\s^2^(Fo^2^)+(0.0000P)^2^+0.0000P] where P=(Fo^2^+2Fc^2^)/3'
_refine_ls_weighting_scheme calc
_refine_ls_wR_factor_gt 0.0870
_refine_ls_wR_factor_ref 0.0890
_reflns_number_gt 7553
_reflns_number_total 8553
_reflns_threshold_expression >2sigma(I)
_cod_data_source_file jo060779gsi20060411_050940.cif
_cod_depositor_comments
;
The following automatic conversions were performed:
'_symmetry_cell_setting' value 'Monoclinic' changed to 'monoclinic'
according to '/home/saulius/struct/CIF-dictionaries/cif_core.dic'
dictionary named 'cif_core.dic' version 2.4.1 from 2010-06-29.

Automatic conversion script
Id: cif_fix_enum 1527 2010-12-29 10:47:43Z saulius 
;
_cod_original_sg_symbol_H-M 'P 21'
_cod_database_code 4021801

loop_
_symmetry_equiv_pos_as_xyz
'x, y, z'
'-x, y+1/2, -z'

loop_
_atom_site_label
_atom_site_type_symbol
_atom_site_fract_x
_atom_site_fract_y
_atom_site_fract_z
_atom_site_U_iso_or_equiv
_atom_site_adp_type
_atom_site_occupancy
_atom_site_symmetry_multiplicity
_atom_site_calc_flag
_atom_site_refinement_flags
Br1 Br 0.72937(3) 0.63427(3) 1.266331(13) 0.02559(7) Uani 1 1 d .
C1 C 0.7638(3) 0.7453(3) 1.18765(14) 0.0193(5) Uani 1 1 d .
C2 C 0.8205(3) 0.8835(3) 1.19585(15) 0.0277(7) Uani 1 1 d .
H2 H 0.8375 0.9236 1.2402 0.033 Uiso 1 1 calc R
C3 C 0.8513(3) 0.9608(3) 1.13865(15) 0.0253(6) Uani 1 1 d .
H3 H 0.8880 1.0559 1.1437 0.030 Uiso 1 1 calc R
C4 C 0.8297(3) 0.9016(3) 1.07337(13) 0.0162(5) Uani 1 1 d .
C5 C 0.7687(3) 0.7644(3) 1.06627(14) 0.0185(5) Uani 1 1 d .
H5 H 0.7520 0.7237 1.0220 0.022 Uiso 1 1 calc R
C6 C 0.7324(3) 0.6872(3) 1.12360(14) 0.0190(5) Uani 1 1 d .
H6 H 0.6868 0.5960 1.1188 0.023 Uiso 1 1 calc R
C7 C 0.8883(3) 0.9805(3) 1.01568(13) 0.0165(5) Uani 1 1 d .
C8 C 0.9860(3) 0.9601(3) 0.90887(13) 0.0171(5) Uani 1 1 d .
H8A H 1.0860 0.9650 0.9275 0.020 Uiso 1 1 calc R
H8B H 0.9536 1.0594 0.8977 0.020 Uiso 1 1 calc R
C9 C 0.9771(3) 0.8701(3) 0.84615(13) 0.0155(5) Uani 1 1 d .
C10 C 1.0899(3) 0.8263(3) 0.81117(13) 0.0157(5) Uani 1 1 d .
H10 H 1.1873 0.8419 0.8247 0.019 Uiso 1 1 calc R
C11 C 0.8894(3) 0.7531(3) 0.75121(13) 0.0141(5) Uani 1 1 d .
C12 C 0.8501(3) 0.8246(3) 0.80806(12) 0.0138(5) Uani 1 1 d .
C13 C 1.1330(3) 0.7076(3) 0.70342(13) 0.0167(5) Uani 1 1 d .
C14 C 1.1379(3) 0.6018(3) 0.58934(14) 0.0215(6) Uani 1 1 d .
C15 C 1.0159(3) 0.5560(4) 0.53952(15) 0.0366(8) Uani 1 1 d .
H15A H 0.9601 0.4804 0.5604 0.055 Uiso 1 1 calc R
H15B H 1.0545 0.5189 0.4976 0.055 Uiso 1 1 calc R
H15C H 0.9547 0.6393 0.5285 0.055 Uiso 1 1 calc R
C16 C 1.2219(3) 0.7245(4) 0.56026(15) 0.0301(7) Uani 1 1 d .
H16A H 1.1607 0.8098 0.5545 0.045 Uiso 1 1 calc R
H16B H 1.2556 0.6959 0.5158 0.045 Uiso 1 1 calc R
H16C H 1.3037 0.7473 0.5917 0.045 Uiso 1 1 calc R
C17 C 1.2306(3) 0.4743(3) 0.61047(15) 0.0305(7) Uani 1 1 d .
H17A H 1.3071 0.5062 0.6431 0.046 Uiso 1 1 calc R
H17B H 1.2721 0.4331 0.5701 0.046 Uiso 1 1 calc R
H17C H 1.1728 0.4011 0.6319 0.046 Uiso 1 1 calc R
C18 C 0.7878(3) 0.6914(3) 0.69934(12) 0.0142(5) Uani 1 1 d .
H18 H 0.8133 0.5953 0.6804 0.017 Uiso 1 1 calc R
C19 C 0.6324(3) 0.7164(3) 0.70944(13) 0.0148(5) Uani 1 1 d .
H19 H 0.5686 0.6340 0.6953 0.018 Uiso 1 1 calc R
C20 C 0.7008(3) 0.7936(3) 0.65018(12) 0.0133(5) Uani 1 1 d .
C21 C 0.7231(3) 0.9541(3) 0.65120(13) 0.0155(5) Uani 1 1 d .
C22 C 0.8576(3) 1.0151(3) 0.65190(14) 0.0218(6) Uani 1 1 d .
H22 H 0.9395 0.9549 0.6544 0.026 Uiso 1 1 calc R
C23 C 0.8730(3) 1.1653(3) 0.64897(15) 0.0261(7) Uani 1 1 d .
H23 H 0.9655 1.2067 0.6499 0.031 Uiso 1 1 calc R
C24 C 0.7546(3) 1.2533(3) 0.64468(15) 0.0258(6) Uani 1 1 d .
H24 H 0.7653 1.3551 0.6424 0.031 Uiso 1 1 calc R
C25 C 0.6204(3) 1.1929(3) 0.64367(15) 0.0237(6) Uani 1 1 d .
H25 H 0.5386 1.2532 0.6407 0.028 Uiso 1 1 calc R
C26 C 0.6046(3) 1.0442(3) 0.64702(15) 0.0190(6) Uani 1 1 d .
H26 H 0.5119 1.0035 0.6465 0.023 Uiso 1 1 calc R
C27 C 0.6645(3) 0.7366(3) 0.58059(14) 0.0162(5) Uani 1 1 d .
C28 C 0.5986(3) 0.5300(3) 0.51482(14) 0.0246(6) Uani 1 1 d .
H28A H 0.5096 0.5738 0.4964 0.037 Uiso 1 1 calc R
H28B H 0.5853 0.4257 0.5198 0.037 Uiso 1 1 calc R
H28C H 0.6742 0.5481 0.4835 0.037 Uiso 1 1 calc R
C29 C 0.5873(3) 0.7995(3) 0.77081(13) 0.0148(5) Uani 1 1 d .
H29 H 0.5031 0.8646 0.7631 0.018 Uiso 1 1 calc R
C30 C 0.7002(3) 0.8489(3) 0.82221(12) 0.0143(5) Uani 1 1 d .
H30 H 0.6801 0.9423 0.8453 0.017 Uiso 1 1 calc R
C31 C 0.6008(3) 0.7221(3) 0.83936(13) 0.0133(5) Uani 1 1 d .
C32 C 0.6497(3) 0.5687(3) 0.84352(13) 0.0127(5) Uani 1 1 d .
C33 C 0.5664(3) 0.4634(3) 0.80857(13) 0.0180(5) Uani 1 1 d .
H33 H 0.4826 0.4910 0.7824 0.022 Uiso 1 1 calc R
C34 C 0.6061(3) 0.3188(3) 0.81210(14) 0.0220(6) Uani 1 1 d .
H34 H 0.5511 0.2480 0.7874 0.026 Uiso 1 1 calc R
C35 C 0.7254(3) 0.2791(3) 0.85146(16) 0.0271(7) Uani 1 1 d .
H35 H 0.7533 0.1806 0.8535 0.033 Uiso 1 1 calc R
C36 C 0.8053(3) 0.3813(3) 0.88826(16) 0.0267(6) Uani 1 1 d .
H36 H 0.8852 0.3521 0.9168 0.032 Uiso 1 1 calc R
C37 C 0.7687(3) 0.5269(3) 0.88343(14) 0.0206(6) Uani 1 1 d .
H37 H 0.8254 0.5972 0.9075 0.025 Uiso 1 1 calc R
C38 C 0.4971(3) 0.7690(3) 0.88970(13) 0.0167(5) Uani 1 1 d .
C39 C 0.4085(3) 0.7257(4) 0.99768(15) 0.0269(6) Uani 1 1 d .
H39A H 0.4412 0.8201 1.0147 0.040 Uiso 1 1 calc R
H39B H 0.4166 0.6552 1.0350 0.040 Uiso 1 1 calc R
H39C H 0.3088 0.7327 0.9804 0.040 Uiso 1 1 calc R
N1 N 1.0391(2) 0.7546(2) 0.75215(11) 0.0147(4) Uani 1 1 d .
O1 O 0.9319(2) 1.10363(18) 1.01943(9) 0.0219(4) Uani 1 1 d .
O2 O 0.89759(18) 0.89843(19) 0.95945(9) 0.0171(4) Uani 1 1 d .
O3 O 1.25950(19) 0.7158(2) 0.71296(10) 0.0242(4) Uani 1 1 d .
O4 O 1.06014(18) 0.6554(2) 0.64880(9) 0.0198(4) Uani 1 1 d .
O5 O 0.6584(2) 0.8058(2) 0.52859(9) 0.0248(4) Uani 1 1 d .
O6 O 0.6383(2) 0.59243(19) 0.58090(9) 0.0192(4) Uani 1 1 d .
O7 O 0.4269(2) 0.8785(2) 0.88509(10) 0.0238(4) Uani 1 1 d .
O8 O 0.49551(19) 0.6798(2) 0.94287(9) 0.0204(4) Uani 1 1 d .

loop_
_atom_site_aniso_label
_atom_site_aniso_U_11
_atom_site_aniso_U_22
_atom_site_aniso_U_33
_atom_site_aniso_U_23
_atom_site_aniso_U_13
_atom_site_aniso_U_12
Br1 0.03020(14) 0.02106(12) 0.02630(13) -0.00094(13) 0.00851(10) -0.00508(13)
C1 0.0175(12) 0.0173(13) 0.0239(14) -0.0014(10) 0.0078(11) -0.0011(10)
C2 0.0406(17) 0.0201(15) 0.0235(15) -0.0100(12) 0.0106(13) -0.0109(13)
C3 0.0298(15) 0.0169(14) 0.0300(16) -0.0080(11) 0.0095(12) -0.0071(11)
C4 0.0128(11) 0.0116(12) 0.0242(14) -0.0029(10) 0.0022(10) 0.0009(9)
C5 0.0188(13) 0.0126(13) 0.0240(14) -0.0050(10) 0.0001(11) -0.0011(10)
C6 0.0160(12) 0.0131(12) 0.0280(15) -0.0024(10) 0.0028(10) -0.0012(9)
C7 0.0149(12) 0.0136(13) 0.0206(13) -0.0023(10) -0.0018(10) 0.0012(9)
C8 0.0194(13) 0.0114(12) 0.0204(13) -0.0012(10) 0.0012(10) -0.0019(10)
C9 0.0182(12) 0.0078(11) 0.0202(13) 0.0044(9) -0.0016(10) -0.0024(9)
C10 0.0170(12) 0.0111(12) 0.0188(13) 0.0036(10) -0.0020(10) -0.0013(9)
C11 0.0185(12) 0.0064(11) 0.0173(13) 0.0028(9) 0.0014(10) -0.0001(9)
C12 0.0187(12) 0.0072(11) 0.0153(12) 0.0020(9) 0.0002(10) -0.0010(9)
C13 0.0205(13) 0.0085(12) 0.0213(14) 0.0021(10) 0.0024(10) 0.0015(10)
C14 0.0256(13) 0.0209(16) 0.0188(13) -0.0019(10) 0.0076(10) -0.0015(10)
C15 0.0347(17) 0.053(2) 0.0230(17) -0.0108(15) 0.0065(14) -0.0093(16)
C16 0.0334(16) 0.0280(17) 0.0298(17) 0.0073(13) 0.0090(13) -0.0012(13)
C17 0.0456(18) 0.0196(15) 0.0274(16) -0.0007(12) 0.0118(14) 0.0072(13)
C18 0.0174(12) 0.0093(11) 0.0159(13) 0.0020(9) 0.0010(10) 0.0007(9)
C19 0.0178(12) 0.0103(12) 0.0161(13) 0.0022(9) 0.0001(10) -0.0008(9)
C20 0.0174(12) 0.0069(11) 0.0152(12) 0.0014(9) -0.0016(10) -0.0014(9)
C21 0.0249(13) 0.0100(13) 0.0116(12) 0.0013(10) 0.0009(10) 0.0001(10)
C22 0.0249(14) 0.0133(14) 0.0270(15) 0.0039(11) 0.0005(11) -0.0023(11)
C23 0.0312(15) 0.0114(15) 0.0350(16) 0.0055(11) -0.0049(12) -0.0073(10)
C24 0.0410(18) 0.0108(14) 0.0257(16) 0.0011(11) 0.0020(13) -0.0009(12)
C25 0.0378(16) 0.0118(13) 0.0219(15) 0.0022(11) 0.0061(13) 0.0078(12)
C26 0.0232(14) 0.0118(13) 0.0222(15) 0.0016(10) 0.0028(11) 0.0021(10)
C27 0.0171(12) 0.0099(12) 0.0216(14) 0.0004(10) 0.0005(10) 0.0011(10)
C28 0.0321(16) 0.0184(14) 0.0227(15) -0.0059(11) -0.0045(12) 0.0009(12)
C29 0.0178(12) 0.0105(12) 0.0161(13) 0.0026(10) 0.0005(10) -0.0010(9)
C30 0.0194(12) 0.0067(11) 0.0169(12) 0.0010(9) 0.0008(10) 0.0004(9)
C31 0.0128(12) 0.0091(12) 0.0180(13) 0.0001(10) 0.0002(10) -0.0009(9)
C32 0.0143(12) 0.0110(12) 0.0132(13) -0.0006(9) 0.0033(10) -0.0020(9)
C33 0.0233(13) 0.0114(12) 0.0191(14) 0.0006(10) -0.0002(11) -0.0029(10)
C34 0.0294(15) 0.0120(13) 0.0251(15) -0.0022(11) 0.0060(12) -0.0061(11)
C35 0.0263(15) 0.0091(13) 0.0471(19) 0.0018(12) 0.0108(13) -0.0007(11)
C36 0.0169(13) 0.0113(13) 0.0515(19) 0.0088(13) -0.0016(12) 0.0004(10)
C37 0.0190(13) 0.0113(13) 0.0313(16) 0.0006(11) -0.0001(11) -0.0024(10)
C38 0.0153(12) 0.0152(13) 0.0193(13) -0.0006(10) -0.0004(10) -0.0013(10)
C39 0.0239(14) 0.0309(17) 0.0269(16) 0.0003(12) 0.0101(12) -0.0007(12)
N1 0.0167(10) 0.0083(10) 0.0189(11) 0.0010(8) -0.0011(8) 0.0000(8)
O1 0.0302(10) 0.0084(11) 0.0272(10) -0.0044(7) 0.0013(8) -0.0024(7)
O2 0.0217(9) 0.0085(9) 0.0213(10) -0.0034(7) 0.0025(7) -0.0021(7)
O3 0.0189(10) 0.0224(11) 0.0315(11) -0.0061(8) 0.0033(8) 0.0017(8)
O4 0.0195(8) 0.0203(12) 0.0200(9) -0.0035(8) 0.0041(7) -0.0020(8)
O5 0.0432(12) 0.0145(10) 0.0163(10) 0.0018(8) -0.0015(9) 0.0017(9)
O6 0.0311(10) 0.0090(9) 0.0170(9) -0.0017(7) -0.0035(8) -0.0029(7)
O7 0.0256(10) 0.0168(10) 0.0295(11) 0.0006(8) 0.0057(8) 0.0080(8)
O8 0.0240(9) 0.0185(10) 0.0193(9) 0.0031(7) 0.0069(8) 0.0014(7)

loop_
_atom_type_symbol
_atom_type_description
_atom_type_scat_dispersion_real
_atom_type_scat_dispersion_imag
_atom_type_scat_source
C C 0.0033 0.0016 'International Tables Vol C Tables 4.2.6.8 and 6.1.1.4'
H H 0.0000 0.0000 'International Tables Vol C Tables 4.2.6.8 and 6.1.1.4'
N N 0.0061 0.0033 'International Tables Vol C Tables 4.2.6.8 and 6.1.1.4'
O O 0.0106 0.0060 'International Tables Vol C Tables 4.2.6.8 and 6.1.1.4'
Br Br -0.2901 2.4595 'International Tables Vol C Tables 4.2.6.8 and 6.1.1.4'

loop_
_geom_angle_atom_site_label_1
_geom_angle_atom_site_label_2
_geom_angle_atom_site_label_3
_geom_angle
C6 C1 C2 121.5(3)
C6 C1 Br1 119.3(2)
C2 C1 Br1 119.2(2)
C3 C2 C1 118.8(3)
C3 C2 H2 120.6
C1 C2 H2 120.6
C2 C3 C4 121.1(3)
C2 C3 H3 119.5
C4 C3 H3 119.5
C3 C4 C5 119.0(2)
C3 C4 C7 117.7(2)
C5 C4 C7 122.8(2)
C6 C5 C4 120.4(2)
C6 C5 H5 119.8
C4 C5 H5 119.8
C1 C6 C5 118.9(2)
C1 C6 H6 120.5
C5 C6 H6 120.5
O1 C7 O2 122.9(2)
O1 C7 C4 123.9(2)
O2 C7 C4 113.0(2)
O2 C8 C9 109.8(2)
O2 C8 H8A 109.7
C9 C8 H8A 109.7
O2 C8 H8B 109.7
C9 C8 H8B 109.7
H8A C8 H8B 108.2
C10 C9 C12 107.5(2)
C10 C9 C8 125.3(2)
C12 C9 C8 127.0(2)
C9 C10 N1 108.7(2)
C9 C10 H10 125.6
N1 C10 H10 125.6
C12 C11 N1 107.6(2)
C12 C11 C18 123.8(2)
N1 C11 C18 128.5(2)
C11 C12 C9 108.1(2)
C11 C12 C30 122.4(2)
C9 C12 C30 129.5(2)
O3 C13 O4 127.7(2)
O3 C13 N1 122.2(2)
O4 C13 N1 110.1(2)
O4 C14 C17 110.3(2)
O4 C14 C16 109.4(2)
C17 C14 C16 112.6(2)
O4 C14 C15 102.0(2)
C17 C14 C15 111.0(3)
C16 C14 C15 111.0(3)
C14 C15 H15A 109.5
C14 C15 H15B 109.5
H15A C15 H15B 109.5
C14 C15 H15C 109.5
H15A C15 H15C 109.5
H15B C15 H15C 109.5
C14 C16 H16A 109.5
C14 C16 H16B 109.5
H16A C16 H16B 109.5
C14 C16 H16C 109.5
H16A C16 H16C 109.5
H16B C16 H16C 109.5
C14 C17 H17A 109.5
C14 C17 H17B 109.5
H17A C17 H17B 109.5
C14 C17 H17C 109.5
H17A C17 H17C 109.5
H17B C17 H17C 109.5
C11 C18 C19 116.5(2)
C11 C18 C20 119.4(2)
C19 C18 C20 60.39(15)
C11 C18 H18 116.3
C19 C18 H18 116.3
C20 C18 H18 116.3
C18 C19 C29 120.2(2)
C18 C19 C20 61.27(16)
C29 C19 C20 121.0(2)
C18 C19 H19 114.7
C29 C19 H19 114.7
C20 C19 H19 114.7
C27 C20 C21 112.9(2)
C27 C20 C19 116.4(2)
C21 C20 C19 121.0(2)
C27 C20 C18 116.0(2)
C21 C20 C18 121.9(2)
C19 C20 C18 58.34(16)
C22 C21 C26 118.9(3)
C22 C21 C20 122.0(2)
C26 C21 C20 118.9(2)
C21 C22 C23 120.1(3)
C21 C22 H22 120.0
C23 C22 H22 120.0
C24 C23 C22 120.3(3)
C24 C23 H23 119.8
C22 C23 H23 119.8
C23 C24 C25 119.7(3)
C23 C24 H24 120.1
C25 C24 H24 120.1
C24 C25 C26 120.2(3)
C24 C25 H25 119.9
C26 C25 H25 119.9
C25 C26 C21 120.8(3)
C25 C26 H26 119.6
C21 C26 H26 119.6
O5 C27 O6 121.9(3)
O5 C27 C20 125.9(2)
O6 C27 C20 112.2(2)
O6 C28 H28A 109.5
O6 C28 H28B 109.5
H28A C28 H28B 109.5
O6 C28 H28C 109.5
H28A C28 H28C 109.5
H28B C28 H28C 109.5
C30 C29 C19 118.2(2)
C30 C29 C31 61.92(16)
C19 C29 C31 116.7(2)
C30 C29 H29 116.3
C19 C29 H29 116.3
C31 C29 H29 116.3
C12 C30 C29 118.6(2)
C12 C30 C31 121.4(2)
C29 C30 C31 59.96(16)
C12 C30 H30 115.2
C29 C30 H30 115.2
C31 C30 H30 115.2
C38 C31 C32 116.9(2)
C38 C31 C29 115.0(2)
C32 C31 C29 120.4(2)
C38 C31 C30 110.4(2)
C32 C31 C30 123.0(2)
C29 C31 C30 58.12(16)
C37 C32 C33 119.4(2)
C37 C32 C31 122.3(2)
C33 C32 C31 118.2(2)
C34 C33 C32 120.3(3)
C34 C33 H33 119.8
C32 C33 H33 119.8
C35 C34 C33 119.5(3)
C35 C34 H34 120.2
C33 C34 H34 120.2
C34 C35 C36 120.7(3)
C34 C35 H35 119.7
C36 C35 H35 119.7
C35 C36 C37 120.1(3)
C35 C36 H36 119.9
C37 C36 H36 119.9
C32 C37 C36 119.9(3)
C32 C37 H37 120.0
C36 C37 H37 120.0
O7 C38 O8 123.2(2)
O7 C38 C31 124.7(2)
O8 C38 C31 112.0(2)
O8 C39 H39A 109.5
O8 C39 H39B 109.5
H39A C39 H39B 109.5
O8 C39 H39C 109.5
H39A C39 H39C 109.5
H39B C39 H39C 109.5
C10 N1 C11 108.0(2)
C10 N1 C13 120.8(2)
C11 N1 C13 131.0(2)
C7 O2 C8 113.85(19)
C13 O4 C14 119.72(19)
C27 O6 C28 115.3(2)
C38 O8 C39 115.5(2)

loop_
_geom_bond_atom_site_label_1
_geom_bond_atom_site_label_2
_geom_bond_distance
Br1 C1 1.897(3)
C1 C6 1.382(4)
C1 C2 1.393(4)
C2 C3 1.375(4)
C2 H2 0.9500
C3 C4 1.396(4)
C3 H3 0.9500
C4 C5 1.399(4)
C4 C7 1.479(4)
C5 C6 1.391(4)
C5 H5 0.9500
C6 H6 0.9500
C7 O1 1.214(3)
C7 O2 1.346(3)
C8 O2 1.448(3)
C8 C9 1.484(3)
C8 H8A 0.9900
C8 H8B 0.9900
C9 C10 1.359(3)
C9 C12 1.435(4)
C10 N1 1.394(3)
C10 H10 0.9500
C11 C12 1.365(3)
C11 N1 1.407(3)
C11 C18 1.470(4)
C12 C30 1.470(3)
C13 O3 1.196(3)
C13 O4 1.328(3)
C13 N1 1.407(3)
C14 O4 1.496(3)
C14 C17 1.512(4)
C14 C16 1.515(4)
C14 C15 1.522(4)
C15 H15A 0.9800
C15 H15B 0.9800
C15 H15C 0.9800
C16 H16A 0.9800
C16 H16B 0.9800
C16 H16C 0.9800
C17 H17A 0.9800
C17 H17B 0.9800
C17 H17C 0.9800
C18 C19 1.504(3)
C18 C20 1.550(3)
C18 H18 1.0000
C19 C29 1.509(3)
C19 C20 1.536(3)
C19 H19 1.0000
C20 C27 1.484(4)
C20 C21 1.503(3)
C21 C22 1.385(4)
C21 C26 1.391(4)
C22 C23 1.401(4)
C22 H22 0.9500
C23 C24 1.380(4)
C23 H23 0.9500
C24 C25 1.379(4)
C24 H24 0.9500
C25 C26 1.388(4)
C25 H25 0.9500
C26 H26 0.9500
C27 O5 1.203(3)
C27 O6 1.359(3)
C28 O6 1.447(3)
C28 H28A 0.9800
C28 H28B 0.9800
C28 H28C 0.9800
C29 C30 1.492(4)
C29 C31 1.521(3)
C29 H29 1.0000
C30 C31 1.551(3)
C30 H30 1.0000
C31 C38 1.492(3)
C31 C32 1.495(3)
C32 C37 1.383(4)
C32 C33 1.405(4)
C33 C34 1.393(4)
C33 H33 0.9500
C34 C35 1.374(4)
C34 H34 0.9500
C35 C36 1.385(4)
C35 H35 0.9500
C36 C37 1.395(4)
C36 H36 0.9500
C37 H37 0.9500
C38 O7 1.211(3)
C38 O8 1.331(3)
C39 O8 1.451(3)
C39 H39A 0.9800
C39 H39B 0.9800
C39 H39C 0.9800

loop_
_geom_torsion_atom_site_label_1
_geom_torsion_atom_site_label_2
_geom_torsion_atom_site_label_3
_geom_torsion_atom_site_label_4
_geom_torsion
C6 C1 C2 C3 -2.8(4)
Br1 C1 C2 C3 177.0(2)
C1 C2 C3 C4 -1.4(4)
C2 C3 C4 C5 3.3(4)
C2 C3 C4 C7 -169.6(3)
C3 C4 C5 C6 -1.0(4)
C7 C4 C5 C6 171.5(2)
C2 C1 C6 C5 5.1(4)
Br1 C1 C6 C5 -174.77(19)
C4 C5 C6 C1 -3.1(4)
C3 C4 C7 O1 -13.2(4)
C5 C4 C7 O1 174.3(2)
C3 C4 C7 O2 162.6(2)
C5 C4 C7 O2 -10.0(3)
O2 C8 C9 C10 -133.5(2)
O2 C8 C9 C12 52.6(3)
C12 C9 C10 N1 0.0(3)
C8 C9 C10 N1 -174.9(2)
N1 C11 C12 C9 -0.9(3)
C18 C11 C12 C9 -179.5(2)
N1 C11 C12 C30 177.5(2)
C18 C11 C12 C30 -1.1(4)
C10 C9 C12 C11 0.5(3)
C8 C9 C12 C11 175.4(2)
C10 C9 C12 C30 -177.7(2)
C8 C9 C12 C30 -2.9(4)
C12 C11 C18 C19 2.9(4)
N1 C11 C18 C19 -175.4(2)
C12 C11 C18 C20 72.3(3)
N1 C11 C18 C20 -106.1(3)
C11 C18 C19 C29 -0.8(3)
C20 C18 C19 C29 -111.1(2)
C11 C18 C19 C20 110.3(2)
C18 C19 C20 C27 105.6(2)
C29 C19 C20 C27 -144.4(2)
C18 C19 C20 C21 -110.8(3)
C29 C19 C20 C21 -0.8(4)
C29 C19 C20 C18 109.9(3)
C11 C18 C20 C27 148.1(2)
C19 C18 C20 C27 -106.3(2)
C11 C18 C20 C21 3.5(4)
C19 C18 C20 C21 109.2(3)
C11 C18 C20 C19 -105.7(3)
C27 C20 C21 C22 -98.0(3)
C19 C20 C21 C22 117.2(3)
C18 C20 C21 C22 47.5(4)
C27 C20 C21 C26 77.9(3)
C19 C20 C21 C26 -66.9(3)
C18 C20 C21 C26 -136.6(3)
C26 C21 C22 C23 0.5(4)
C20 C21 C22 C23 176.4(3)
C21 C22 C23 C24 -0.7(4)
C22 C23 C24 C25 0.4(5)
C23 C24 C25 C26 0.1(5)
C24 C25 C26 C21 -0.2(5)
C22 C21 C26 C25 -0.1(4)
C20 C21 C26 C25 -176.1(3)
C21 C20 C27 O5 3.2(4)
C19 C20 C27 O5 149.6(3)
C18 C20 C27 O5 -144.6(3)
C21 C20 C27 O6 -177.1(2)
C19 C20 C27 O6 -30.7(3)
C18 C20 C27 O6 35.1(3)
C18 C19 C29 C30 -2.9(3)
C20 C19 C29 C30 -75.5(3)
C18 C19 C29 C31 -73.8(3)
C20 C19 C29 C31 -146.4(2)
C11 C12 C30 C29 -2.9(4)
C9 C12 C30 C29 175.1(2)
C11 C12 C30 C31 67.5(3)
C9 C12 C30 C31 -114.5(3)
C19 C29 C30 C12 4.7(3)
C31 C29 C30 C12 111.8(2)
C19 C29 C30 C31 -107.0(2)
C30 C29 C31 C38 99.4(2)
C19 C29 C31 C38 -151.3(2)
C30 C29 C31 C32 -112.3(2)
C19 C29 C31 C32 -3.0(3)
C19 C29 C31 C30 109.3(2)
C12 C30 C31 C38 145.5(2)
C29 C30 C31 C38 -107.4(2)
C12 C30 C31 C32 0.7(4)
C29 C30 C31 C32 107.8(3)
C12 C30 C31 C29 -107.1(3)
C38 C31 C32 C37 -90.4(3)
C29 C31 C32 C37 121.8(3)
C30 C31 C32 C37 52.3(4)
C38 C31 C32 C33 85.9(3)
C29 C31 C32 C33 -61.9(3)
C30 C31 C32 C33 -131.5(2)
C37 C32 C33 C34 -2.3(4)
C31 C32 C33 C34 -178.7(2)
C32 C33 C34 C35 1.7(4)
C33 C34 C35 C36 0.8(4)
C34 C35 C36 C37 -2.7(4)
C33 C32 C37 C36 0.4(4)
C31 C32 C37 C36 176.6(3)
C35 C36 C37 C32 2.0(4)
C32 C31 C38 O7 -165.0(3)
C29 C31 C38 O7 -15.5(4)
C30 C31 C38 O7 47.9(3)
C32 C31 C38 O8 18.3(3)
C29 C31 C38 O8 167.9(2)
C30 C31 C38 O8 -128.8(2)
C9 C10 N1 C11 -0.6(3)
C9 C10 N1 C13 174.9(2)
C12 C11 N1 C10 0.9(3)
C18 C11 N1 C10 179.4(2)
C12 C11 N1 C13 -173.9(2)
C18 C11 N1 C13 4.7(4)
O3 C13 N1 C10 6.5(4)
O4 C13 N1 C10 -173.8(2)
O3 C13 N1 C11 -179.3(2)
O4 C13 N1 C11 0.4(4)
O1 C7 O2 C8 10.4(3)
C4 C7 O2 C8 -165.4(2)
C9 C8 O2 C7 -174.0(2)
O3 C13 O4 C14 -1.6(4)
N1 C13 O4 C14 178.7(2)
C17 C14 O4 C13 62.9(3)
C16 C14 O4 C13 -61.5(3)
C15 C14 O4 C13 -179.0(2)
O5 C27 O6 C28 -1.7(4)
C20 C27 O6 C28 178.5(2)
O7 C38 O8 C39 -2.9(4)
C31 C38 O8 C39 173.8(2)

loop_
_cod_related_entry_id
_cod_related_entry_database
_cod_related_entry_code
1 ChemSpider 9709783
